data_4082834
loop_
_publ_author_name
'Cho, Wonseok'
'Cho, Hyemin'
'Lee, Chun Sun'
'Lee, Bun Yeoul'
'Moon, Bongjin'
'Kang, Jahyo'

_publ_section_title
;
 Synthesis of New Bis(amidine)--Cobalt Catalysts and Their Application to
 Styrene Polymerization
;
_journal_issue 7
_journal_name_full Organometallics
_journal_page_first 1617
_journal_paper_doi 10.1021/om401183d
_journal_volume 33
_journal_year 2014
_chemical_formula_sum 'C75 H86 Cl10 Co2 N8'
_chemical_formula_weight 1571.88
_space_group_IT_number 18
_symmetry_cell_setting orthorhombic
_symmetry_space_group_name_Hall 'P 2 2ab'
_symmetry_space_group_name_H-M 'P 21 21 2'
_atom_sites_solution_hydrogens geom
_atom_sites_solution_primary direct
_atom_sites_solution_secondary difmap
_audit_creation_method SHELXL-97
_audit_update_record
;
2013-12-10 # Formatted by publCIF

;
_cell_angle_alpha 90.00
_cell_angle_beta 90.00
_cell_angle_gamma 90.00
_cell_formula_units_Z 2
_cell_length_a 15.8109(5)
_cell_length_b 20.8320(7)
_cell_length_c 11.5628(5)
_cell_measurement_reflns_used 2620
_cell_measurement_temperature 100(1)
_cell_measurement_theta_max 21.87
_cell_measurement_theta_min 2.39
_cell_volume 3808.5(2)
_computing_cell_refinement 'Bruker SAINT'
_computing_data_collection 'Bruker APEX2'
_computing_data_reduction 'Bruker SAINT'
_computing_molecular_graphics 'Bruker SHELXTL'
_computing_publication_material 'Bruker SHELXTL'
_computing_structure_refinement 'SHELXL-97 (Sheldrick, 2008)'
_computing_structure_solution 'SHELXS-97 (Sheldrick, 2008)'
_diffrn_ambient_temperature 100(1)
_diffrn_measured_fraction_theta_full 0.984
_diffrn_measured_fraction_theta_max 0.984
_diffrn_measurement_device_type 'Bruker APEX-II CCD'
_diffrn_measurement_method '\f and \w scans'
_diffrn_radiation_monochromator graphite
_diffrn_radiation_source 'fine-focus sealed tube'
_diffrn_radiation_type MoK\a
_diffrn_radiation_wavelength 0.71073
_diffrn_reflns_av_R_equivalents 0.0648
_diffrn_reflns_av_sigmaI/netI 0.1038
_diffrn_reflns_limit_h_max 20
_diffrn_reflns_limit_h_min -20
_diffrn_reflns_limit_k_max 15
_diffrn_reflns_limit_k_min -27
_diffrn_reflns_limit_l_max 11
_diffrn_reflns_limit_l_min -15
_diffrn_reflns_number 21665
_diffrn_reflns_theta_full 28.36
_diffrn_reflns_theta_max 28.36
_diffrn_reflns_theta_min 1.62
_exptl_absorpt_coefficient_mu 0.834
_exptl_absorpt_correction_T_max 0.9754
_exptl_absorpt_correction_T_min 0.8644
_exptl_absorpt_correction_type multi-scan
_exptl_absorpt_process_details 'Bruker SADABS'
_exptl_crystal_colour green
_exptl_crystal_density_diffrn 1.371
_exptl_crystal_density_method 'not measured'
_exptl_crystal_description Block
_exptl_crystal_F_000 1632
_exptl_crystal_size_max 0.18
_exptl_crystal_size_mid 0.10
_exptl_crystal_size_min 0.03
_refine_diff_density_max 0.573
_refine_diff_density_min -0.611
_refine_diff_density_rms 0.090
_refine_ls_abs_structure_details 'Flack H D (1983), Acta Cryst. A39, 876-881'
_refine_ls_abs_structure_Flack -0.007(19)
_refine_ls_extinction_method none
_refine_ls_goodness_of_fit_ref 1.039
_refine_ls_hydrogen_treatment refxyz
_refine_ls_matrix_type full
_refine_ls_number_parameters 429
_refine_ls_number_reflns 9302
_refine_ls_number_restraints 0
_refine_ls_restrained_S_all 1.039
_refine_ls_R_factor_all 0.0894
_refine_ls_R_factor_gt 0.0587
_refine_ls_shift/su_max 0.001
_refine_ls_shift/su_mean 0.000
_refine_ls_structure_factor_coef Fsqd
_refine_ls_weighting_details 'calc w=1/[\s^2^(Fo^2^)+(0.0475P)^2^+0.0000P] where P=(Fo^2^+2Fc^2^)/3'
_refine_ls_weighting_scheme calc
_refine_ls_wR_factor_gt 0.1136
_refine_ls_wR_factor_ref 0.1317
_reflns_number_gt 6740
_reflns_number_total 9302
_reflns_threshold_expression >2sigma(I)
_cod_data_source_file om401183d_si_002.cif
_cod_data_source_block 20120727lt
_cod_depositor_comments 'Adding full bibliography for 4082834.cif.'
_cod_original_sg_symbol_H-M P2(1)2(1)2
_cod_database_code 4082834

loop_
_symmetry_equiv_pos_as_xyz
'x, y, z'
'x+1/2, -y+1/2, -z'
'-x+1/2, y+1/2, -z'
'-x, -y, z'

loop_
_atom_site_label
_atom_site_type_symbol
_atom_site_fract_x
_atom_site_fract_y
_atom_site_fract_z
_atom_site_U_iso_or_equiv
_atom_site_adp_type
_atom_site_occupancy
_atom_site_symmetry_multiplicity
_atom_site_calc_flag
_atom_site_refinement_flags
Co1 Co 0.23675(3) 0.94330(3) 0.65774(5) 0.01833(14) Uani 1 1 d .
Cl1 Cl 0.28391(6) 1.00569(5) 0.51390(9) 0.0233(2) Uani 1 1 d .
Cl2 Cl 0.18108(6) 0.99438(5) 0.80942(10) 0.0267(2) Uani 1 1 d .
Cl3 Cl 0.49336(9) 1.06995(6) 0.31816(11) 0.0415(3) Uani 1 1 d .
Cl4 Cl 0.04422(11) 0.83173(8) 0.92907(17) 0.0688(5) Uani 1 1 d .
Cl5 Cl -0.06732(12) 0.91537(12) 1.05586(15) 0.0962(8) Uani 1 1 d .
N1 N 0.31688(19) 0.86967(15) 0.6904(3) 0.0151(7) Uani 1 1 d .
N2 N 0.1673(2) 0.87106(15) 0.5919(3) 0.0181(8) Uani 1 1 d .
N3 N 0.33344(19) 0.75870(15) 0.6446(3) 0.0154(7) Uani 1 1 d .
N4 N 0.1597(2) 0.75733(16) 0.5991(3) 0.0191(8) Uani 1 1 d .
C1 C 0.2912(2) 0.81443(18) 0.6514(4) 0.0150(8) Uani 1 1 d .
C2 C 0.1984(2) 0.81422(19) 0.6090(4) 0.0171(9) Uani 1 1 d .
C3 C 0.0893(2) 0.88592(19) 0.5360(4) 0.0193(9) Uani 1 1 d .
C4 C 0.0233(2) 0.90952(19) 0.6041(4) 0.0220(10) Uani 1 1 d .
H4A H 0.0297 0.9108 0.6858 0.026 Uiso 1 1 calc R
C5 C -0.0508(3) 0.9310(2) 0.5551(4) 0.0246(10) Uani 1 1 d .
H5A H -0.0954 0.9463 0.6027 0.029 Uiso 1 1 calc R
C6 C -0.0600(3) 0.9300(2) 0.4356(4) 0.0260(10) Uani 1 1 d .
H6A H -0.1111 0.9442 0.4006 0.031 Uiso 1 1 calc R
C7 C 0.0070(3) 0.90797(17) 0.3677(4) 0.0204(9) Uani 1 1 d .
H7A H 0.0010 0.9086 0.2859 0.024 Uiso 1 1 calc R
C8 C 0.0823(2) 0.88503(19) 0.4146(4) 0.0186(9) Uani 1 1 d .
C9 C 0.1535(3) 0.8632(2) 0.3365(4) 0.0250(10) Uani 1 1 d .
H9A H 0.2031 0.8528 0.3868 0.030 Uiso 1 1 calc R
C10 C 0.1301(3) 0.8019(2) 0.2700(4) 0.0307(11) Uani 1 1 d .
H10A H 0.1138 0.7683 0.3249 0.046 Uiso 1 1 calc R
H10B H 0.1789 0.7875 0.2247 0.046 Uiso 1 1 calc R
H10C H 0.0827 0.8110 0.2179 0.046 Uiso 1 1 calc R
C11 C 0.1806(3) 0.9155(2) 0.2538(5) 0.0367(13) Uani 1 1 d .
H11A H 0.1960 0.9541 0.2977 0.055 Uiso 1 1 calc R
H11B H 0.1338 0.9256 0.2012 0.055 Uiso 1 1 calc R
H11C H 0.2295 0.9009 0.2089 0.055 Uiso 1 1 calc R
C12 C 0.4035(2) 0.88387(18) 0.7152(4) 0.0156(8) Uani 1 1 d .
C13 C 0.4296(2) 0.89840(18) 0.8287(4) 0.0194(9) Uani 1 1 d .
C14 C 0.5146(2) 0.91309(19) 0.8446(4) 0.0253(10) Uani 1 1 d .
H14A H 0.5341 0.9217 0.9207 0.030 Uiso 1 1 calc R
C15 C 0.5723(3) 0.9157(2) 0.7536(4) 0.0262(11) Uani 1 1 d .
H15A H 0.6299 0.9260 0.7677 0.031 Uiso 1 1 calc R
C16 C 0.5443(3) 0.9031(2) 0.6423(4) 0.0251(10) Uani 1 1 d .
H16A H 0.5825 0.9054 0.5790 0.030 Uiso 1 1 calc R
C17 C 0.4600(2) 0.88714(19) 0.6239(4) 0.0199(9) Uani 1 1 d .
H17A H 0.4409 0.8783 0.5476 0.024 Uiso 1 1 calc R
C18 C 0.3673(3) 0.8957(2) 0.9282(4) 0.0250(10) Uani 1 1 d .
H18A H 0.3131 0.9151 0.9005 0.030 Uiso 1 1 calc R
C19 C 0.3956(3) 0.9336(3) 1.0331(5) 0.0429(14) Uani 1 1 d .
H19A H 0.4072 0.9781 1.0103 0.064 Uiso 1 1 calc R
H19B H 0.4470 0.9143 1.0651 0.064 Uiso 1 1 calc R
H19C H 0.3508 0.9330 1.0917 0.064 Uiso 1 1 calc R
C20 C 0.3481(3) 0.8271(2) 0.9650(5) 0.0400(13) Uani 1 1 d .
H20A H 0.3294 0.8023 0.8977 0.060 Uiso 1 1 calc R
H20B H 0.3033 0.8273 1.0236 0.060 Uiso 1 1 calc R
H20C H 0.3992 0.8075 0.9974 0.060 Uiso 1 1 calc R
C21 C 0.0670(2) 0.7513(2) 0.5940(4) 0.0247(10) Uani 1 1 d .
H21A H 0.0417 0.7940 0.5854 0.037 Uiso 1 1 calc R
H21B H 0.0464 0.7314 0.6654 0.037 Uiso 1 1 calc R
H21C H 0.0513 0.7246 0.5277 0.037 Uiso 1 1 calc R
C22 C 0.4132(3) 0.7435(2) 0.7019(4) 0.0235(10) Uani 1 1 d .
H22A H 0.4326 0.7809 0.7459 0.035 Uiso 1 1 calc R
H22B H 0.4557 0.7321 0.6437 0.035 Uiso 1 1 calc R
H22C H 0.4048 0.7072 0.7545 0.035 Uiso 1 1 calc R
C23 C 0.2056(2) 0.6970(2) 0.6125(4) 0.0189(9) Uani 1 1 d .
H23A H 0.1794 0.6646 0.5596 0.023 Uiso 1 1 calc R
C24 C 0.2974(2) 0.70658(19) 0.5753(4) 0.0190(9) Uani 1 1 d .
H24A H 0.3285 0.6666 0.5973 0.023 Uiso 1 1 calc R
C25 C 0.2012(2) 0.67072(19) 0.7358(4) 0.0179(9) Uani 1 1 d .
C26 C 0.1808(3) 0.7081(2) 0.8301(4) 0.0282(10) Uani 1 1 d .
H26A H 0.1659 0.7518 0.8191 0.034 Uiso 1 1 calc R
C27 C 0.1817(3) 0.6821(2) 0.9419(4) 0.0323(11) Uani 1 1 d .
H27A H 0.1682 0.7084 1.0065 0.039 Uiso 1 1 calc R
C28 C 0.2023(3) 0.6188(2) 0.9580(4) 0.0314(11) Uani 1 1 d .
H28A H 0.2025 0.6010 1.0337 0.038 Uiso 1 1 calc R
C29 C 0.2228(3) 0.5806(2) 0.8633(4) 0.0284(11) Uani 1 1 d .
H29A H 0.2374 0.5368 0.8745 0.034 Uiso 1 1 calc R
C30 C 0.2218(3) 0.6061(2) 0.7535(4) 0.0242(10) Uani 1 1 d .
H30A H 0.2352 0.5796 0.6891 0.029 Uiso 1 1 calc R
C31 C 0.3098(2) 0.71535(19) 0.4455(4) 0.0191(9) Uani 1 1 d .
C32 C 0.2870(3) 0.6645(2) 0.3734(4) 0.0228(10) Uani 1 1 d .
H32A H 0.2605 0.6276 0.4053 0.027 Uiso 1 1 calc R
C33 C 0.3029(3) 0.6674(2) 0.2549(4) 0.0258(10) Uani 1 1 d .
H33A H 0.2877 0.6321 0.2071 0.031 Uiso 1 1 calc R
C34 C 0.3403(3) 0.7205(2) 0.2064(4) 0.0254(10) Uani 1 1 d .
H34A H 0.3513 0.7221 0.1257 0.031 Uiso 1 1 calc R
C35 C 0.3619(3) 0.7722(2) 0.2782(4) 0.0251(10) Uani 1 1 d .
H35A H 0.3871 0.8095 0.2459 0.030 Uiso 1 1 calc R
C36 C 0.3465(3) 0.7693(2) 0.3968(4) 0.0202(9) Uani 1 1 d .
H36A H 0.3614 0.8046 0.4447 0.024 Uiso 1 1 calc R
C37 C 0.5000 1.0000 0.4035(6) 0.0258(14) Uani 1 2 d S
H37A H 0.4495 0.9972 0.4539 0.031 Uiso 0.50 1 calc PR
H37B H 0.5505 1.0028 0.4539 0.031 Uiso 0.50 1 calc PR
C38 C -0.0031(4) 0.9076(3) 0.9365(5) 0.0556(16) Uani 1 1 d .
H38A H 0.0416 0.9408 0.9393 0.067 Uiso 1 1 calc R
H38B H -0.0370 0.9148 0.8657 0.067 Uiso 1 1 calc R

loop_
_atom_site_aniso_label
_atom_site_aniso_U_11
_atom_site_aniso_U_22
_atom_site_aniso_U_33
_atom_site_aniso_U_23
_atom_site_aniso_U_13
_atom_site_aniso_U_12
Co1 0.0189(2) 0.0157(3) 0.0204(3) -0.0007(3) -0.0006(2) 0.0008(2)
Cl1 0.0243(5) 0.0206(5) 0.0249(6) 0.0037(5) 0.0009(4) -0.0010(4)
Cl2 0.0318(5) 0.0242(6) 0.0243(6) -0.0047(5) 0.0023(5) 0.0058(4)
Cl3 0.0604(8) 0.0342(7) 0.0298(7) 0.0070(6) 0.0009(7) 0.0071(6)
Cl4 0.0742(11) 0.0640(11) 0.0681(13) -0.0028(9) -0.0135(10) 0.0212(8)
Cl5 0.0735(12) 0.185(2) 0.0302(9) 0.0278(12) 0.0165(8) 0.0696(13)
N1 0.0168(15) 0.0158(17) 0.0127(18) 0.0011(14) -0.0009(14) -0.0030(13)
N2 0.0151(16) 0.0182(18) 0.021(2) -0.0008(15) 0.0001(15) 0.0018(13)
N3 0.0141(15) 0.0172(17) 0.0149(19) -0.0003(15) -0.0021(14) 0.0019(13)
N4 0.0156(16) 0.0183(18) 0.023(2) 0.0022(16) -0.0025(15) -0.0015(14)
C1 0.0159(17) 0.0167(19) 0.013(2) 0.0039(17) 0.0024(16) -0.0004(15)
C2 0.0160(18) 0.018(2) 0.017(2) 0.0012(18) 0.0031(17) -0.0011(16)
C3 0.0156(19) 0.020(2) 0.023(3) -0.0022(19) -0.0038(17) 0.0012(16)
C4 0.020(2) 0.023(2) 0.023(3) -0.0011(19) 0.0015(18) 0.0016(16)
C5 0.0186(19) 0.023(2) 0.032(3) -0.003(2) 0.0068(19) 0.0016(17)
C6 0.021(2) 0.020(2) 0.036(3) 0.001(2) -0.008(2) 0.0023(17)
C7 0.0225(19) 0.013(2) 0.026(3) 0.0051(17) -0.0012(19) -0.0032(16)
C8 0.0176(19) 0.015(2) 0.024(3) 0.0014(18) -0.0024(18) -0.0021(16)
C9 0.022(2) 0.031(2) 0.022(3) -0.001(2) 0.002(2) -0.0015(17)
C10 0.025(2) 0.037(3) 0.030(3) -0.010(2) 0.005(2) 0.004(2)
C11 0.041(3) 0.039(3) 0.030(3) 0.000(2) 0.017(2) -0.011(2)
C12 0.0157(18) 0.015(2) 0.016(2) -0.0013(17) 0.0002(16) -0.0008(15)
C13 0.0201(19) 0.019(2) 0.019(2) -0.0002(19) -0.0042(18) 0.0030(16)
C14 0.022(2) 0.032(2) 0.023(2) -0.003(2) -0.002(2) -0.0021(17)
C15 0.018(2) 0.027(2) 0.034(3) -0.003(2) -0.001(2) -0.0021(17)
C16 0.0181(19) 0.032(2) 0.026(3) 0.001(2) 0.0048(19) -0.0028(17)
C17 0.0212(19) 0.021(2) 0.018(2) 0.0028(18) 0.0036(17) -0.0027(17)
C18 0.022(2) 0.031(3) 0.022(3) 0.003(2) 0.0001(19) -0.0015(18)
C19 0.047(3) 0.051(3) 0.031(3) -0.017(3) 0.012(2) -0.016(3)
C20 0.054(3) 0.035(3) 0.031(3) 0.000(2) 0.013(3) -0.001(2)
C21 0.0186(19) 0.024(2) 0.031(3) 0.002(2) 0.0021(19) -0.0075(17)
C22 0.021(2) 0.023(2) 0.027(3) 0.003(2) -0.0039(19) 0.0081(17)
C23 0.0192(19) 0.019(2) 0.019(2) 0.0025(18) 0.0005(17) 0.0027(16)
C24 0.0199(19) 0.016(2) 0.021(2) 0.0014(18) 0.0003(18) -0.0050(16)
C25 0.0154(18) 0.020(2) 0.019(2) 0.0002(18) 0.0026(17) -0.0067(16)
C26 0.036(2) 0.026(2) 0.023(3) 0.000(2) 0.006(2) 0.0021(19)
C27 0.039(3) 0.036(3) 0.022(3) -0.003(2) 0.007(2) 0.003(2)
C28 0.035(3) 0.041(3) 0.019(3) 0.006(2) 0.000(2) -0.009(2)
C29 0.036(2) 0.024(2) 0.025(3) 0.0062(19) 0.003(2) 0.0015(19)
C30 0.030(2) 0.019(2) 0.023(2) 0.0009(19) 0.000(2) -0.0019(18)
C31 0.016(2) 0.020(2) 0.021(2) -0.0014(18) 0.0010(18) 0.0011(16)
C32 0.030(2) 0.014(2) 0.024(3) 0.0018(18) 0.0033(19) -0.0021(17)
C33 0.034(2) 0.026(3) 0.017(2) -0.007(2) 0.000(2) -0.0013(19)
C34 0.033(2) 0.027(2) 0.016(2) 0.001(2) 0.004(2) 0.0028(19)
C35 0.026(2) 0.023(2) 0.027(3) -0.001(2) 0.001(2) -0.0016(18)
C36 0.019(2) 0.020(2) 0.021(3) -0.0014(19) -0.0005(18) 0.0010(16)
C37 0.034(3) 0.023(3) 0.020(3) 0.000 0.000 0.006(3)
C38 0.052(3) 0.079(4) 0.035(3) 0.003(3) 0.018(3) 0.022(3)

loop_
_atom_type_symbol
_atom_type_description
_atom_type_scat_dispersion_real
_atom_type_scat_dispersion_imag
_atom_type_scat_source
C C 0.0033 0.0016 'International Tables Vol C Tables 4.2.6.8 and 6.1.1.4'
H H 0.0000 0.0000 'International Tables Vol C Tables 4.2.6.8 and 6.1.1.4'
N N 0.0061 0.0033 'International Tables Vol C Tables 4.2.6.8 and 6.1.1.4'
Cl Cl 0.1484 0.1585 'International Tables Vol C Tables 4.2.6.8 and 6.1.1.4'
Co Co 0.3494 0.9721 'International Tables Vol C Tables 4.2.6.8 and 6.1.1.4'

loop_
_geom_angle_atom_site_label_1
_geom_angle_atom_site_label_2
_geom_angle_atom_site_label_3
_geom_angle
_geom_angle_site_symmetry_1
_geom_angle_site_symmetry_3
N2 Co1 N1 81.12(13) . .
N2 Co1 Cl2 116.00(10) . .
N1 Co1 Cl2 117.48(10) . .
N2 Co1 Cl1 109.57(11) . .
N1 Co1 Cl1 111.70(10) . .
Cl2 Co1 Cl1 116.00(5) . .
C1 N1 C12 123.5(3) . .
C1 N1 Co1 114.2(3) . .
C12 N1 Co1 118.7(2) . .
C2 N2 C3 126.6(3) . .
C2 N2 Co1 114.7(3) . .
C3 N2 Co1 118.8(3) . .
C1 N3 C22 126.3(3) . .
C1 N3 C24 118.6(3) . .
C22 N3 C24 115.0(3) . .
C2 N4 C23 121.8(3) . .
C2 N4 C21 122.3(3) . .
C23 N4 C21 115.2(3) . .
N1 C1 N3 129.0(3) . .
N1 C1 C2 114.1(3) . .
N3 C1 C2 116.8(3) . .
N2 C2 N4 128.4(4) . .
N2 C2 C1 114.0(3) . .
N4 C2 C1 117.6(3) . .
C4 C3 C8 120.5(4) . .
C4 C3 N2 117.8(4) . .
C8 C3 N2 121.1(4) . .
C5 C4 C3 121.2(4) . .
C5 C4 H4A 119.4 . .
C3 C4 H4A 119.4 . .
C4 C5 C6 119.6(4) . .
C4 C5 H5A 120.2 . .
C6 C5 H5A 120.2 . .
C5 C6 C7 119.0(4) . .
C5 C6 H6A 120.5 . .
C7 C6 H6A 120.5 . .
C8 C7 C6 122.8(4) . .
C8 C7 H7A 118.6 . .
C6 C7 H7A 118.6 . .
C7 C8 C3 116.8(4) . .
C7 C8 C9 120.4(4) . .
C3 C8 C9 122.7(4) . .
C11 C9 C8 111.7(4) . .
C11 C9 C10 110.5(4) . .
C8 C9 C10 111.7(3) . .
C11 C9 H9A 107.5 . .
C8 C9 H9A 107.5 . .
C10 C9 H9A 107.5 . .
C9 C10 H10A 109.5 . .
C9 C10 H10B 109.5 . .
H10A C10 H10B 109.5 . .
C9 C10 H10C 109.5 . .
H10A C10 H10C 109.5 . .
H10B C10 H10C 109.5 . .
C9 C11 H11A 109.5 . .
C9 C11 H11B 109.5 . .
H11A C11 H11B 109.5 . .
C9 C11 H11C 109.5 . .
H11A C11 H11C 109.5 . .
H11B C11 H11C 109.5 . .
C17 C12 C13 120.8(4) . .
C17 C12 N1 118.3(4) . .
C13 C12 N1 120.8(4) . .
C14 C13 C12 116.9(4) . .
C14 C13 C18 122.4(4) . .
C12 C13 C18 120.6(3) . .
C13 C14 C15 122.8(4) . .
C13 C14 H14A 118.6 . .
C15 C14 H14A 118.6 . .
C16 C15 C14 118.9(4) . .
C16 C15 H15A 120.5 . .
C14 C15 H15A 120.5 . .
C15 C16 C17 119.6(4) . .
C15 C16 H16A 120.2 . .
C17 C16 H16A 120.2 . .
C12 C17 C16 120.8(4) . .
C12 C17 H17A 119.6 . .
C16 C17 H17A 119.6 . .
C19 C18 C13 113.3(4) . .
C19 C18 C20 109.0(4) . .
C13 C18 C20 112.1(4) . .
C19 C18 H18A 107.4 . .
C13 C18 H18A 107.4 . .
C20 C18 H18A 107.4 . .
C18 C19 H19A 109.5 . .
C18 C19 H19B 109.5 . .
H19A C19 H19B 109.5 . .
C18 C19 H19C 109.5 . .
H19A C19 H19C 109.5 . .
H19B C19 H19C 109.5 . .
C18 C20 H20A 109.5 . .
C18 C20 H20B 109.5 . .
H20A C20 H20B 109.5 . .
C18 C20 H20C 109.5 . .
H20A C20 H20C 109.5 . .
H20B C20 H20C 109.5 . .
N4 C21 H21A 109.5 . .
N4 C21 H21B 109.5 . .
H21A C21 H21B 109.5 . .
N4 C21 H21C 109.5 . .
H21A C21 H21C 109.5 . .
H21B C21 H21C 109.5 . .
N3 C22 H22A 109.5 . .
N3 C22 H22B 109.5 . .
H22A C22 H22B 109.5 . .
N3 C22 H22C 109.5 . .
H22A C22 H22C 109.5 . .
H22B C22 H22C 109.5 . .
N4 C23 C24 109.2(3) . .
N4 C23 C25 112.6(3) . .
C24 C23 C25 110.6(3) . .
N4 C23 H23A 108.1 . .
C24 C23 H23A 108.1 . .
C25 C23 H23A 108.1 . .
N3 C24 C31 113.5(3) . .
N3 C24 C23 108.3(3) . .
C31 C24 C23 114.5(3) . .
N3 C24 H24A 106.7 . .
C31 C24 H24A 106.7 . .
C23 C24 H24A 106.7 . .
C26 C25 C30 118.8(4) . .
C26 C25 C23 123.1(4) . .
C30 C25 C23 118.0(4) . .
C25 C26 C27 120.7(4) . .
C25 C26 H26A 119.7 . .
C27 C26 H26A 119.7 . .
C28 C27 C26 119.9(5) . .
C28 C27 H27A 120.1 . .
C26 C27 H27A 120.1 . .
C27 C28 C29 119.9(5) . .
C27 C28 H28A 120.0 . .
C29 C28 H28A 120.0 . .
C30 C29 C28 120.2(4) . .
C30 C29 H29A 119.9 . .
C28 C29 H29A 119.9 . .
C29 C30 C25 120.6(4) . .
C29 C30 H30A 119.7 . .
C25 C30 H30A 119.7 . .
C36 C31 C32 118.8(4) . .
C36 C31 C24 123.5(4) . .
C32 C31 C24 117.6(4) . .
C33 C32 C31 120.5(4) . .
C33 C32 H32A 119.8 . .
C31 C32 H32A 119.8 . .
C34 C33 C32 120.9(4) . .
C34 C33 H33A 119.5 . .
C32 C33 H33A 119.5 . .
C33 C34 C35 118.8(4) . .
C33 C34 H34A 120.6 . .
C35 C34 H34A 120.6 . .
C36 C35 C34 120.4(4) . .
C36 C35 H35A 119.8 . .
C34 C35 H35A 119.8 . .
C31 C36 C35 120.6(4) . .
C31 C36 H36A 119.7 . .
C35 C36 H36A 119.7 . .
Cl3 C37 Cl3 111.9(4) . 4_675
Cl3 C37 H37A 109.2 . .
Cl3 C37 H37A 109.2 4_675 .
Cl3 C37 H37B 109.2 . .
Cl3 C37 H37B 109.2 4_675 .
H37A C37 H37B 107.9 . .
Cl5 C38 Cl4 112.1(3) . .
Cl5 C38 H38A 109.2 . .
Cl4 C38 H38A 109.2 . .
Cl5 C38 H38B 109.2 . .
Cl4 C38 H38B 109.2 . .
H38A C38 H38B 107.9 . .

loop_
_geom_bond_atom_site_label_1
_geom_bond_atom_site_label_2
_geom_bond_distance
_geom_bond_site_symmetry_2
Co1 N2 2.013(3) .
Co1 N1 2.025(3) .
Co1 Cl2 2.2322(12) .
Co1 Cl1 2.2386(12) .
Cl3 C37 1.763(4) .
Cl4 C38 1.750(6) .
Cl5 C38 1.722(6) .
N1 C1 1.301(5) .
N1 C12 1.431(5) .
N2 C2 1.298(5) .
N2 C3 1.426(5) .
N3 C1 1.342(5) .
N3 C22 1.459(5) .
N3 C24 1.465(5) .
N4 C2 1.339(5) .
N4 C23 1.459(5) .
N4 C21 1.472(5) .
C1 C2 1.546(5) .
C3 C4 1.397(6) .
C3 C8 1.408(6) .
C4 C5 1.376(6) .
C4 H4A 0.9500 .
C5 C6 1.390(6) .
C5 H5A 0.9500 .
C6 C7 1.397(6) .
C6 H6A 0.9500 .
C7 C8 1.392(6) .
C7 H7A 0.9500 .
C8 C9 1.514(6) .
C9 C11 1.513(6) .
C9 C10 1.534(6) .
C9 H9A 1.0000 .
C10 H10A 0.9800 .
C10 H10B 0.9800 .
C10 H10C 0.9800 .
C11 H11A 0.9800 .
C11 H11B 0.9800 .
C11 H11C 0.9800 .
C12 C17 1.385(6) .
C12 C13 1.409(6) .
C13 C14 1.390(5) .
C13 C18 1.516(6) .
C14 C15 1.394(6) .
C14 H14A 0.9500 .
C15 C16 1.386(7) .
C15 H15A 0.9500 .
C16 C17 1.391(5) .
C16 H16A 0.9500 .
C17 H17A 0.9500 .
C18 C19 1.515(6) .
C18 C20 1.522(6) .
C18 H18A 1.0000 .
C19 H19A 0.9800 .
C19 H19B 0.9800 .
C19 H19C 0.9800 .
C20 H20A 0.9800 .
C20 H20B 0.9800 .
C20 H20C 0.9800 .
C21 H21A 0.9800 .
C21 H21B 0.9800 .
C21 H21C 0.9800 .
C22 H22A 0.9800 .
C22 H22B 0.9800 .
C22 H22C 0.9800 .
C23 C24 1.527(5) .
C23 C25 1.528(6) .
C23 H23A 1.0000 .
C24 C31 1.525(6) .
C24 H24A 1.0000 .
C25 C26 1.378(6) .
C25 C30 1.401(6) .
C26 C27 1.402(7) .
C26 H26A 0.9500 .
C27 C28 1.372(7) .
C27 H27A 0.9500 .
C28 C29 1.392(6) .
C28 H28A 0.9500 .
C29 C30 1.377(6) .
C29 H29A 0.9500 .
C30 H30A 0.9500 .
C31 C36 1.384(6) .
C31 C32 1.396(6) .
C32 C33 1.394(6) .
C32 H32A 0.9500 .
C33 C34 1.374(6) .
C33 H33A 0.9500 .
C34 C35 1.403(6) .
C34 H34A 0.9500 .
C35 C36 1.394(6) .
C35 H35A 0.9500 .
C36 H36A 0.9500 .
C37 Cl3 1.763(4) 4_675
C37 H37A 0.9900 .
C37 H37B 0.9900 .
C38 H38A 0.9900 .
C38 H38B 0.9900 .

loop_
_geom_torsion_atom_site_label_1
_geom_torsion_atom_site_label_2
_geom_torsion_atom_site_label_3
_geom_torsion_atom_site_label_4
_geom_torsion
N2 Co1 N1 C1 3.4(3)
Cl2 Co1 N1 C1 118.1(3)
Cl1 Co1 N1 C1 -104.3(3)
N2 Co1 N1 C12 162.6(3)
Cl2 Co1 N1 C12 -82.6(3)
Cl1 Co1 N1 C12 55.0(3)
N1 Co1 N2 C2 6.1(3)
Cl2 Co1 N2 C2 -110.2(3)
Cl1 Co1 N2 C2 116.1(3)
N1 Co1 N2 C3 -176.0(3)
Cl2 Co1 N2 C3 67.7(3)
Cl1 Co1 N2 C3 -66.0(3)
C12 N1 C1 N3 12.0(7)
Co1 N1 C1 N3 170.1(4)
C12 N1 C1 C2 -168.9(4)
Co1 N1 C1 C2 -10.7(4)
C22 N3 C1 N1 13.8(7)
C24 N3 C1 N1 -167.2(4)
C22 N3 C1 C2 -165.3(4)
C24 N3 C1 C2 13.6(5)
C3 N2 C2 N4 -13.7(7)
Co1 N2 C2 N4 164.0(4)
C3 N2 C2 C1 169.2(4)
Co1 N2 C2 C1 -13.1(5)
C23 N4 C2 N2 175.0(4)
C21 N4 C2 N2 -15.7(7)
C23 N4 C2 C1 -8.0(6)
C21 N4 C2 C1 161.3(4)
N1 C1 C2 N2 16.1(5)
N3 C1 C2 N2 -164.7(4)
N1 C1 C2 N4 -161.3(4)
N3 C1 C2 N4 17.9(6)
C2 N2 C3 C4 109.8(5)
Co1 N2 C3 C4 -67.8(4)
C2 N2 C3 C8 -78.4(6)
Co1 N2 C3 C8 104.0(4)
C8 C3 C4 C5 1.6(6)
N2 C3 C4 C5 173.4(4)
C3 C4 C5 C6 -0.9(6)
C4 C5 C6 C7 -0.8(6)
C5 C6 C7 C8 1.8(6)
C6 C7 C8 C3 -1.1(6)
C6 C7 C8 C9 -178.6(4)
C4 C3 C8 C7 -0.6(6)
N2 C3 C8 C7 -172.1(3)
C4 C3 C8 C9 176.8(4)
N2 C3 C8 C9 5.3(6)
C7 C8 C9 C11 56.7(5)
C3 C8 C9 C11 -120.6(5)
C7 C8 C9 C10 -67.7(5)
C3 C8 C9 C10 115.0(5)
C1 N1 C12 C17 67.5(5)
Co1 N1 C12 C17 -89.7(4)
C1 N1 C12 C13 -116.7(4)
Co1 N1 C12 C13 86.1(4)
C17 C12 C13 C14 -2.8(6)
N1 C12 C13 C14 -178.5(3)
C17 C12 C13 C18 179.1(4)
N1 C12 C13 C18 3.4(6)
C12 C13 C14 C15 2.0(6)
C18 C13 C14 C15 -180.0(4)
C13 C14 C15 C16 -0.1(6)
C14 C15 C16 C17 -1.0(6)
C13 C12 C17 C16 1.8(6)
N1 C12 C17 C16 177.6(4)
C15 C16 C17 C12 0.2(6)
C14 C13 C18 C19 22.0(6)
C12 C13 C18 C19 -160.0(4)
C14 C13 C18 C20 -101.8(5)
C12 C13 C18 C20 76.1(5)
C2 N4 C23 C24 -29.3(6)
C21 N4 C23 C24 160.6(4)
C2 N4 C23 C25 94.0(5)
C21 N4 C23 C25 -76.0(5)
C1 N3 C24 C31 77.5(4)
C22 N3 C24 C31 -103.4(4)
C1 N3 C24 C23 -50.8(5)
C22 N3 C24 C23 128.3(4)
N4 C23 C24 N3 56.8(4)
C25 C23 C24 N3 -67.7(4)
N4 C23 C24 C31 -70.9(5)
C25 C23 C24 C31 164.5(3)
N4 C23 C25 C26 -19.3(6)
C24 C23 C25 C26 103.2(5)
N4 C23 C25 C30 162.8(3)
C24 C23 C25 C30 -74.6(5)
C30 C25 C26 C27 0.9(6)
C23 C25 C26 C27 -176.9(4)
C25 C26 C27 C28 -0.8(7)
C26 C27 C28 C29 0.5(7)
C27 C28 C29 C30 -0.5(7)
C28 C29 C30 C25 0.7(7)
C26 C25 C30 C29 -0.9(6)
C23 C25 C30 C29 177.0(4)
N3 C24 C31 C36 -4.0(6)
C23 C24 C31 C36 121.0(4)
N3 C24 C31 C32 172.2(3)
C23 C24 C31 C32 -62.8(5)
C36 C31 C32 C33 1.5(6)
C24 C31 C32 C33 -174.9(4)
C31 C32 C33 C34 -0.8(7)
C32 C33 C34 C35 -0.4(7)
C33 C34 C35 C36 0.8(7)
C32 C31 C36 C35 -1.1(6)
C24 C31 C36 C35 175.1(4)
C34 C35 C36 C31 0.0(7)
